data_7226102
loop_
_publ_author_name
'Shchepochkin, Alexandr'
'Chupakhin, Oleg N.'
'Charushin, Valery'
'Steglenko, Dmitry'
'Minkin, Vladimir I.'
'Rusinov, Gennady'
'Matern, Anatoly'

_publ_section_title
;
 C-H Functionalization of azines. Anodic dehydroaromatization of
 9-(hetero)aryl-9,10-dihydroacridines
;
_journal_name_full 'RSC Adv.'
_journal_paper_doi 10.1039/C6RA17783B
_journal_year 2016
_chemical_formula_moiety 'C20 H17 N'
_chemical_formula_sum 'C20 H17 N'
_chemical_formula_weight 271.35
_chemical_name_systematic 10-Methyl-9-phenyl-9,10-dihydroacridine
_space_group_crystal_system monoclinic
_space_group_IT_number 14
_space_group_name_Hall '-P 2ybc'
_space_group_name_H-M_alt 'P 1 21/c 1'
_symmetry_space_group_name_Hall '-P 2ybc'
_symmetry_space_group_name_H-M 'P 1 21/c 1'
_atom_sites_solution_hydrogens geom
_atom_sites_solution_primary iterative
_atom_sites_solution_secondary difmap
_audit_creation_date 2015-04-03
_audit_creation_method
;
  Olex2 1.2-ac2
  (compiled 2012.03.27 svn.r2268, GUI svn.r4156)
;
_audit_update_record
;
2016-05-12 deposited with the CCDC.
2016-08-02 downloaded from the CCDC.
;
_cell_angle_alpha 90.00
_cell_angle_beta 95.443(2)
_cell_angle_gamma 90.00
_cell_formula_units_Z 4
_cell_length_a 5.48181(13)
_cell_length_b 10.7977(2)
_cell_length_c 24.0126(6)
_cell_measurement_reflns_used 3104
_cell_measurement_temperature 120.01(10)
_cell_measurement_theta_max 32.1620
_cell_measurement_theta_min 2.5470
_cell_volume 1414.92(6)
_computing_cell_refinement
;
CrysAlisPro, Agilent Technologies,
Version 1.171.36.28 (release 01-02-2013 CrysAlis171 .NET)
(compiled Feb  1 2013,16:14:44)
;
_computing_data_collection
;
CrysAlisPro, Agilent Technologies,
Version 1.171.36.28 (release 01-02-2013 CrysAlis171 .NET)
(compiled Feb  1 2013,16:14:44)
;
_computing_data_reduction
;
CrysAlisPro, Agilent Technologies,
Version 1.171.36.28 (release 01-02-2013 CrysAlis171 .NET)
(compiled Feb  1 2013,16:14:44)
;
_computing_molecular_graphics
;
O. V. Dolomanov, L. J. Bourhis, R. J. Gildea, J. A. K. Howard and H. Puschmann,
OLEX2: a complete structure solution, refinement and analysis program.
J. Appl. Cryst. (2009). 42, 339-341.
;
_computing_publication_material
;
O. V. Dolomanov, L. J. Bourhis, R. J. Gildea, J. A. K. Howard and H. Puschmann,
OLEX2: a complete structure solution, refinement and analysis program.
J. Appl. Cryst. (2009). 42, 339-341.
;
_computing_structure_refinement
;
SHELXL, G.M. Sheldrick, Acta Cryst.
(2008). A64, 112-122
;
_computing_structure_solution 'J. Appl. Cryst. (2007) 40, 786-790'
_diffrn_ambient_temperature 120.01(10)
_diffrn_detector_area_resol_mean 15.9555
_diffrn_measured_fraction_theta_full 0.9993
_diffrn_measured_fraction_theta_max 0.9071
_diffrn_measurement_details
;
  1 omega  -48.00   44.00   0.5000   14.4100
omega____ theta____ kappa____ phi______ frames
    -      -25.3885   38.0000 -150.0000 184

  2 omega -101.00  -43.00   0.5000   14.4100
omega____ theta____ kappa____ phi______ frames
    -      -25.3885 -178.0000  -60.0000 116

  3 omega  -89.00  -22.00   0.5000   14.4100
omega____ theta____ kappa____ phi______ frames
    -      -25.3885  -77.0000  -30.0000 134

  4 omega  -37.00   -1.00   0.5000   14.4100
omega____ theta____ kappa____ phi______ frames
    -       27.5760  -57.0000   90.0000 72
;
_diffrn_measurement_device_type 'Xcalibur, Eos'
_diffrn_measurement_method '\w scans'
_diffrn_orient_matrix_UB_11 -0.0540075000
_diffrn_orient_matrix_UB_12 -0.0558792000
_diffrn_orient_matrix_UB_13 -0.0106594000
_diffrn_orient_matrix_UB_21 -0.0209161000
_diffrn_orient_matrix_UB_22 -0.0183122000
_diffrn_orient_matrix_UB_23 0.0275195000
_diffrn_orient_matrix_UB_31 -0.1163955000
_diffrn_orient_matrix_UB_32 0.0292168000
_diffrn_orient_matrix_UB_33 -0.0031170000
_diffrn_radiation_monochromator graphite
_diffrn_radiation_type 'Mo K\a'
_diffrn_radiation_wavelength 0.7107
_diffrn_reflns_av_R_equivalents 0.0236
_diffrn_reflns_av_unetI/netI 0.0340
_diffrn_reflns_limit_h_max 7
_diffrn_reflns_limit_h_min -7
_diffrn_reflns_limit_k_max 15
_diffrn_reflns_limit_k_min -12
_diffrn_reflns_limit_l_max 35
_diffrn_reflns_limit_l_min -19
_diffrn_reflns_number 8836
_diffrn_reflns_theta_full 26.00
_diffrn_reflns_theta_max 32.46
_diffrn_reflns_theta_min 2.54
_diffrn_source 'Enhance (Mo) X-ray Source'
_exptl_absorpt_coefficient_mu 0.074
_exptl_absorpt_correction_T_max 1.00000
_exptl_absorpt_correction_T_min 0.83567
_exptl_absorpt_correction_type multi-scan
_exptl_absorpt_process_details
;
CrysAlisPro, Agilent Technologies,
Version 1.171.36.28 (release 01-02-2013 CrysAlis171 .NET)
(compiled Feb  1 2013,16:14:44)
Empirical absorption correction using spherical harmonics,
 implemented in SCALE3 ABSPACK scaling algorithm.
;
_exptl_crystal_colour colourless
_exptl_crystal_colour_primary colourless
_exptl_crystal_density_diffrn 1.274
_exptl_crystal_density_method 'not measured'
_exptl_crystal_description prism
_exptl_crystal_F_000 576
_exptl_crystal_recrystallization_method 'Re-crystallisation from solvent'
_exptl_crystal_size_max 0.25
_exptl_crystal_size_mid 0.2
_exptl_crystal_size_min 0.15
_refine_diff_density_max 0.457
_refine_diff_density_min -0.218
_refine_diff_density_rms 0.050
_refine_ls_extinction_method none
_refine_ls_goodness_of_fit_ref 1.000
_refine_ls_hydrogen_treatment mixed
_refine_ls_matrix_type full
_refine_ls_number_parameters 258
_refine_ls_number_reflns 4628
_refine_ls_number_restraints 0
_refine_ls_restrained_S_all 1.000
_refine_ls_R_factor_all 0.0585
_refine_ls_R_factor_gt 0.0473
_refine_ls_shift/su_max 0.001
_refine_ls_shift/su_mean 0.000
_refine_ls_structure_factor_coef Fsqd
_refine_ls_weighting_details 'calc w=1/[\s^2^(Fo^2^)+(0.1000P)^2^+0.0900P] where P=(Fo^2^+2Fc^2^)/3'
_refine_ls_weighting_scheme calc
_refine_ls_wR_factor_gt 0.1352
_refine_ls_wR_factor_ref 0.1459
_reflns_number_gt 3830
_reflns_number_total 4628
_reflns_threshold_expression >2sigma(I)
_cod_data_source_file c6ra17783b2.cif
_cod_data_source_block exp_418
_cod_database_code 7226102
_chemical_oxdiff_formula C10H10N
_reflns_odcompleteness_completeness 99.93
_reflns_odcompleteness_iscentric 1
_reflns_odcompleteness_theta 30.44
_solvent_exptl_crystal_recrystallization_method ethanol

loop_
_space_group_symop_id
_space_group_symop_operation_xyz
1 'x, y, z'
2 '-x, y+1/2, -z+1/2'
3 '-x, -y, -z'
4 'x, -y-1/2, z-1/2'

loop_
_atom_site_label
_atom_site_type_symbol
_atom_site_fract_x
_atom_site_fract_y
_atom_site_fract_z
_atom_site_U_iso_or_equiv
_atom_site_adp_type
_atom_site_occupancy
_atom_site_symmetry_multiplicity
_atom_site_calc_flag
N1 N 0.58668(15) 0.78968(8) 0.31563(3) 0.01774(18) Uani 1 1 d
C13 C 0.69031(17) 0.74953(9) 0.36818(4) 0.01665(19) Uani 1 1 d
C15 C 0.78316(17) 1.04928(9) 0.39124(4) 0.01639(19) Uani 1 1 d
C1 C 0.73570(17) 0.85862(9) 0.28254(4) 0.01663(19) Uani 1 1 d
C8 C 0.87989(17) 0.81994(9) 0.39624(4) 0.01762(19) Uani 1 1 d
C6 C 0.92145(17) 0.93407(9) 0.30900(4) 0.01682(19) Uani 1 1 d
C7 C 0.94191(17) 0.94332(9) 0.37212(4) 0.01665(19) Uani 1 1 d
C12 C 0.61270(19) 0.64090(9) 0.39327(4) 0.0208(2) Uani 1 1 d
C16 C 0.59024(18) 1.03019(10) 0.42413(4) 0.0195(2) Uani 1 1 d
C2 C 0.70916(19) 0.85194(10) 0.22392(4) 0.0204(2) Uani 1 1 d
C4 C 1.0510(2) 0.99180(10) 0.21879(5) 0.0239(2) Uani 1 1 d
C20 C 0.83608(19) 1.17074(10) 0.37603(4) 0.0200(2) Uani 1 1 d
C11 C 0.7277(2) 0.60168(10) 0.44430(5) 0.0244(2) Uani 1 1 d
C5 C 1.07849(18) 0.99792(10) 0.27685(5) 0.0208(2) Uani 1 1 d
C14 C 0.38059(18) 0.72050(10) 0.28835(5) 0.0211(2) Uani 1 1 d
C18 C 0.50936(19) 1.24958(10) 0.42674(4) 0.0219(2) Uani 1 1 d
C9 C 0.99621(19) 0.77705(10) 0.44660(4) 0.0220(2) Uani 1 1 d
C19 C 0.7011(2) 1.26983(10) 0.39368(4) 0.0222(2) Uani 1 1 d
C17 C 0.45352(19) 1.12946(10) 0.44157(4) 0.0220(2) Uani 1 1 d
C3 C 0.8650(2) 0.91930(10) 0.19272(4) 0.0232(2) Uani 1 1 d
C10 C 0.9225(2) 0.66807(11) 0.47093(5) 0.0256(2) Uani 1 1 d
H12 H 0.479(3) 0.5913(14) 0.3737(6) 0.028(4) Uiso 1 1 d
H11 H 0.666(3) 0.5239(16) 0.4603(6) 0.034(4) Uiso 1 1 d
H18 H 0.412(3) 1.3208(15) 0.4396(6) 0.034(4) Uiso 1 1 d
H3 H 0.840(2) 0.9136(13) 0.1506(6) 0.023(3) Uiso 1 1 d
H19 H 0.744(3) 1.3554(14) 0.3821(6) 0.024(3) Uiso 1 1 d
H10 H 1.006(3) 0.6395(16) 0.5075(7) 0.036(4) Uiso 1 1 d
H20 H 0.970(3) 1.1866(15) 0.3511(6) 0.033(4) Uiso 1 1 d
H9 H 1.132(3) 0.8271(14) 0.4654(6) 0.024(3) Uiso 1 1 d
H7 H 1.115(3) 0.9666(13) 0.3868(5) 0.024(3) Uiso 1 1 d
H4 H 1.164(3) 1.0375(16) 0.1975(7) 0.040(4) Uiso 1 1 d
H16 H 0.551(3) 0.9451(14) 0.4352(6) 0.029(4) Uiso 1 1 d
H2 H 0.579(3) 0.7978(14) 0.2042(6) 0.026(3) Uiso 1 1 d
H17 H 0.314(3) 1.1135(15) 0.4653(6) 0.030(4) Uiso 1 1 d
H5 H 1.212(3) 1.0476(13) 0.2972(6) 0.026(3) Uiso 1 1 d
H14A H 0.265(3) 0.7060(14) 0.3163(6) 0.030(4) Uiso 1 1 d
H14B H 0.436(3) 0.6407(15) 0.2729(6) 0.031(4) Uiso 1 1 d
H14C H 0.296(2) 0.7697(13) 0.2574(5) 0.020(3) Uiso 1 1 d

loop_
_atom_site_aniso_label
_atom_site_aniso_U_11
_atom_site_aniso_U_22
_atom_site_aniso_U_33
_atom_site_aniso_U_23
_atom_site_aniso_U_13
_atom_site_aniso_U_12
N1 0.0163(4) 0.0156(4) 0.0210(4) 0.0003(3) -0.0002(3) -0.0032(3)
C13 0.0169(4) 0.0132(4) 0.0201(4) -0.0011(3) 0.0032(3) 0.0008(3)
C15 0.0161(4) 0.0148(4) 0.0177(4) -0.0021(3) -0.0008(3) -0.0012(3)
C1 0.0160(4) 0.0128(4) 0.0211(4) -0.0003(3) 0.0023(3) 0.0017(3)
C8 0.0171(4) 0.0143(4) 0.0215(4) -0.0009(3) 0.0015(3) 0.0008(3)
C6 0.0161(4) 0.0138(4) 0.0209(4) -0.0006(3) 0.0037(3) 0.0012(3)
C7 0.0147(4) 0.0141(4) 0.0211(4) -0.0013(3) 0.0009(3) -0.0014(3)
C12 0.0243(5) 0.0144(4) 0.0244(5) -0.0014(4) 0.0055(4) -0.0022(3)
C16 0.0175(4) 0.0182(4) 0.0225(5) -0.0014(4) 0.0009(3) -0.0011(3)
C2 0.0230(5) 0.0168(4) 0.0211(5) -0.0007(3) 0.0010(3) 0.0040(3)
C4 0.0261(5) 0.0188(5) 0.0285(5) 0.0042(4) 0.0119(4) 0.0041(4)
C20 0.0230(5) 0.0158(4) 0.0216(4) -0.0012(3) 0.0038(3) -0.0017(3)
C11 0.0339(6) 0.0162(5) 0.0241(5) 0.0018(4) 0.0079(4) 0.0018(4)
C5 0.0187(4) 0.0158(4) 0.0289(5) 0.0004(4) 0.0072(4) -0.0002(3)
C14 0.0171(4) 0.0171(4) 0.0282(5) -0.0028(4) -0.0020(4) -0.0017(3)
C18 0.0252(5) 0.0192(5) 0.0210(5) -0.0039(4) 0.0009(4) 0.0030(4)
C9 0.0230(5) 0.0200(5) 0.0224(5) -0.0013(4) -0.0014(4) 0.0025(4)
C19 0.0281(5) 0.0154(4) 0.0231(5) -0.0015(4) 0.0023(4) -0.0001(4)
C17 0.0198(4) 0.0233(5) 0.0231(5) -0.0023(4) 0.0032(3) 0.0005(4)
C3 0.0289(5) 0.0204(5) 0.0212(5) 0.0020(4) 0.0066(4) 0.0088(4)
C10 0.0335(6) 0.0209(5) 0.0220(5) 0.0017(4) 0.0010(4) 0.0055(4)

loop_
_atom_type_symbol
_atom_type_description
_atom_type_scat_dispersion_real
_atom_type_scat_dispersion_imag
_atom_type_scat_source
C C 0.0033 0.0016 'International Tables Vol C Tables 4.2.6.8 and 6.1.1.4'
H H 0.0000 0.0000 'International Tables Vol C Tables 4.2.6.8 and 6.1.1.4'
N N 0.0061 0.0033 'International Tables Vol C Tables 4.2.6.8 and 6.1.1.4'

loop_
_geom_angle_atom_site_label_1
_geom_angle_atom_site_label_2
_geom_angle_atom_site_label_3
_geom_angle
C13 N1 C1 117.70(8)
C13 N1 C14 118.47(8)
C1 N1 C14 118.99(8)
N1 C13 C12 122.09(9)
N1 C13 C8 118.79(8)
C12 C13 C8 119.12(9)
C16 C15 C20 118.27(9)
C16 C15 C7 122.81(9)
C20 C15 C7 118.91(9)
C2 C1 N1 121.96(9)
C2 C1 C6 118.96(9)
N1 C1 C6 119.05(9)
C9 C8 C13 119.54(9)
C9 C8 C7 121.84(9)
C13 C8 C7 118.55(8)
C5 C6 C1 119.68(9)
C5 C6 C7 122.14(9)
C1 C6 C7 118.18(9)
C8 C7 C6 109.22(8)
C8 C7 C15 112.95(8)
C6 C7 C15 111.04(7)
C8 C7 H7 108.9(8)
C6 C7 H7 110.1(8)
C15 C7 H7 104.5(8)
C11 C12 C13 120.18(9)
C11 C12 H12 120.5(8)
C13 C12 H12 119.3(8)
C15 C16 C17 120.98(10)
C15 C16 H16 119.2(9)
C17 C16 H16 119.9(9)
C3 C2 C1 120.14(10)
C3 C2 H2 119.7(8)
C1 C2 H2 120.2(8)
C3 C4 C5 119.01(10)
C3 C4 H4 121.8(9)
C5 C4 H4 119.2(9)
C19 C20 C15 120.83(10)
C19 C20 H20 119.3(9)
C15 C20 H20 119.8(9)
C12 C11 C10 120.84(10)
C12 C11 H11 117.0(9)
C10 C11 H11 122.1(8)
C4 C5 C6 121.25(10)
C4 C5 H5 121.6(8)
C6 C5 H5 117.2(8)
N1 C14 H14A 107.3(9)
N1 C14 H14B 111.2(9)
H14A C14 H14B 110.8(13)
N1 C14 H14C 110.4(8)
H14A C14 H14C 108.4(12)
H14B C14 H14C 108.7(11)
C17 C18 C19 119.34(10)
C17 C18 H18 120.1(10)
C19 C18 H18 120.6(10)
C10 C9 C8 121.27(10)
C10 C9 H9 120.3(8)
C8 C9 H9 118.4(8)
C20 C19 C18 120.34(10)
C20 C19 H19 118.8(8)
C18 C19 H19 120.8(8)
C18 C17 C16 120.23(10)
C18 C17 H17 120.1(9)
C16 C17 H17 119.6(9)
C4 C3 C2 120.93(10)
C4 C3 H3 120.8(8)
C2 C3 H3 118.3(8)
C11 C10 C9 118.95(10)
C11 C10 H10 120.7(10)
C9 C10 H10 120.3(10)

loop_
_geom_bond_atom_site_label_1
_geom_bond_atom_site_label_2
_geom_bond_distance
N1 C13 1.4025(12)
N1 C1 1.4056(13)
N1 C14 1.4571(12)
C13 C12 1.4029(14)
C13 C8 1.4068(13)
C15 C16 1.3939(14)
C15 C20 1.3993(14)
C15 C7 1.5339(13)
C1 C2 1.4032(14)
C1 C6 1.4077(13)
C8 C9 1.3919(14)
C8 C7 1.5044(14)
C6 C5 1.3924(14)
C6 C7 1.5124(14)
C7 H7 1.013(14)
C12 C11 1.3898(15)
C12 H12 0.991(14)
C16 C17 1.3949(14)
C16 H16 0.985(15)
C2 C3 1.3935(15)
C2 H2 1.006(14)
C4 C3 1.3865(16)
C4 C5 1.3896(15)
C4 H4 0.974(18)
C20 C19 1.3896(15)
C20 H20 1.004(16)
C11 C10 1.3907(16)
C11 H11 0.996(17)
C5 H5 0.996(14)
C14 H14A 0.977(16)
C14 H14B 0.996(16)
C14 H14C 0.992(13)
C18 C17 1.3868(15)
C18 C19 1.3934(15)
C18 H18 1.003(16)
C9 C10 1.3907(16)
C9 H9 0.993(14)
C19 H19 0.999(15)
C17 H17 1.009(16)
C3 H3 1.010(13)
C10 H10 0.998(15)
